data_2006804
loop_
_publ_author_name
'Dago Morales, Angel'
'Pom\'es Hern\'andez, Ram\'on'
'Coll Manchado, Francisco'
'P\'erez Gil, Roxana'
'Punte, Graciela'
'Echeverr\'ia, Gustavo'

_publ_section_title
;
 Methyl 3\b-Bromine-7\a-hydroxy-5\b-cholan-24-oate
;
_journal_issue 12
_journal_name_full 'Acta Crystallographica Section C'
_journal_page_first 1881
_journal_page_last 1883
_journal_paper_doi 10.1107/S0108270197007464
_journal_volume 53
_journal_year 1997
_chemical_formula_moiety 'C25 H41 Br O3'
_chemical_formula_structural 'C25 H41 Br O3'
_chemical_formula_sum 'C25 H41 Br O3'
_chemical_formula_weight 469.49
_chemical_melting_point 146.5(4)
_chemical_name_systematic
;
 Methyl 3\b-bromine-7\a-hydroxy-5\b-cholan-24-oate
;
_space_group_IT_number 19
_symmetry_cell_setting orthorhombic
_symmetry_space_group_name_Hall 'P 2ac 2ab'
_symmetry_space_group_name_H-M 'P 21 21 21'
_audit_creation_method SHELXL
_cell_angle_alpha 90.00
_cell_angle_beta 90.00
_cell_angle_gamma 90.00
_cell_formula_units_Z 4
_cell_length_a 7.641(3)
_cell_length_b 16.5340(10)
_cell_length_c 18.569(2)
_cell_measurement_reflns_used 25
_cell_measurement_temperature 293(2)
_cell_measurement_theta_max 36
_cell_measurement_theta_min 8
_cell_volume 2345.9(10)
_computing_cell_refinement 'CAD-4 EXPRESS Software'
_computing_data_collection 'CAD-4 EXPRESS Software (Enraf-Nonius, 1994)'
_computing_data_reduction 'MolEN (Fair, 1990)'
_computing_molecular_graphics SHELXTL-Plus
_computing_publication_material 'SHELXL93 and PARST (Nardelli, 1983)'
_computing_structure_refinement 'SHELXL93 (Sheldrick, 1993)'
_computing_structure_solution 'SHELXTL-Plus (Sheldrick, 1991)'
_diffrn_ambient_temperature 293(2)
_diffrn_measurement_device 'Enraf-Nonius CAD-4 diffractometer'
_diffrn_measurement_method '\w-2\q scan technique'
_diffrn_radiation_monochromator graphite
_diffrn_radiation_source 'fine-focus sealed tube'
_diffrn_radiation_type MoK\a
_diffrn_radiation_wavelength 0.71069
_diffrn_reflns_av_R_equivalents 0.0333
_diffrn_reflns_av_sigmaI/netI 0.1340
_diffrn_reflns_limit_h_max 10
_diffrn_reflns_limit_h_min -10
_diffrn_reflns_limit_k_max 21
_diffrn_reflns_limit_k_min -1
_diffrn_reflns_limit_l_max 24
_diffrn_reflns_limit_l_min -1
_diffrn_reflns_number 4100
_diffrn_reflns_theta_max 27.97
_diffrn_reflns_theta_min 1.65
_diffrn_standards_decay_% 2.1
_diffrn_standards_interval_count 200
_diffrn_standards_interval_time 60
_diffrn_standards_number 2
_exptl_absorpt_coefficient_mu 1.775
_exptl_absorpt_correction_type none
_exptl_crystal_colour colorless
_exptl_crystal_density_diffrn 1.329
_exptl_crystal_density_meas ?
_exptl_crystal_description prismatic
_exptl_crystal_F_000 1000
_exptl_crystal_size_max 0.4
_exptl_crystal_size_mid 0.2
_exptl_crystal_size_min 0.2
_refine_diff_density_max 0.415
_refine_diff_density_min -0.764
_refine_ls_abs_structure_details
;
 the absolute stereochemistry was known prior to the X-ray analysis and the
 results of the Friedel refinement are in complete agreement with it.  35
 Friedel pairs were used in the refinement (Flack, 1983)
;
_refine_ls_abs_structure_Flack 0.00(2)
_refine_ls_extinction_method none
_refine_ls_goodness_of_fit_all 1.169
_refine_ls_goodness_of_fit_obs 1.169
_refine_ls_hydrogen_treatment
;
 All H-atom parameters were refined as riding atoms with a common isotropic
 displacement parameter
;
_refine_ls_matrix_type full
_refine_ls_number_parameters 263
_refine_ls_number_reflns 3872
_refine_ls_number_restraints 0
_refine_ls_restrained_S_all 1.171
_refine_ls_restrained_S_obs 1.169
_refine_ls_R_factor_all 0.2017
_refine_ls_R_factor_obs .0501
_refine_ls_shift/esd_max -0.005
_refine_ls_shift/esd_mean 0.001
_refine_ls_structure_factor_coef Fsqd
_refine_ls_weighting_details 'w = 1/[\s^2^(Fo^2^)+(0.0229P)^2^+2.0363P] where P=(Fo^2^+2Fc^2^)/3'
_refine_ls_weighting_scheme calc
_refine_ls_wR_factor_all 0.1271
_refine_ls_wR_factor_obs .0771
_reflns_number_observed 1583
_reflns_number_total 3873
_reflns_observed_criterion >2sigma(I)
_cod_data_source_file fg1305.cif
_cod_data_source_block C25H41BrO3
_cod_depositor_comments
;
The following automatic conversions were performed:

'_chemical_melting_point' value '146.1-146.9' was changed to
'146.5(4)' - the average value was taken and precision was estimated.

Automatic conversion script
Id: cif_fix_values 1646 2011-03-28 12:23:43Z adriana 

The following automatic conversions were performed:

'_chemical_melting_point' value '146.1-146.9' was changed to
'146.5(4)' - the average value was taken and precision was estimated.

Automatic conversion script
Id: cif_fix_values 1715 2011-07-08 13:25:40Z adriana 

The following automatic conversions were performed:

'_exptl_crystal_density_meas' value 'none' was changed to '?' - the
value is perceived as not measured.

Automatic conversion script
Id: cif_fix_values 3008 2015-01-20 13:52:24Z robertas 

The following automatic conversions were performed:

'_refine_ls_weighting_scheme' value 'calc w =
1/[\s^2^(Fo^2^)+(0.0229P)^2^+2.0363P] where P=(Fo^2^+2Fc^2^)/3' was
changed to 'calc'. New tag '_refine_ls_weighting_details' was
created. The value of the new tag was set to 'w =
1/[\s^2^(Fo^2^)+(0.0229P)^2^+2.0363P] where P=(Fo^2^+2Fc^2^)/3'.

Automatic conversion script
Id: cif_fix_values 3143 2015-03-26 13:38:13Z robertas 
;
_cod_database_code 2006804

loop_
_symmetry_equiv_pos_as_xyz
'x, y, z'
'-x+1/2, -y, z+1/2'
'-x, y+1/2, -z+1/2'
'x+1/2, -y+1/2, -z'

loop_
_atom_site_aniso_label
_atom_site_aniso_U_11
_atom_site_aniso_U_22
_atom_site_aniso_U_33
_atom_site_aniso_U_12
_atom_site_aniso_U_13
_atom_site_aniso_U_23
Br .0668(6) .0351(4) .1055(7) -.0031(6) .0144(7) .0014(6)
C1 .031(4) .030(4) .069(7) .002(4) .011(5) .003(4)
C2 .021(4) .036(4) .081(7) -.006(4) -.008(5) .007(5)
C3 .055(5) .047(4) .042(5) -.006(5) .010(6) -.010(4)
C4 .034(5) .033(4) .063(6) .000(4) .013(5) .000(4)
C5 .038(4) .031(3) .047(5) .003(4) .002(5) .004(4)
C6 .031(4) .048(5) .062(6) .003(4) -.003(4) .002(4)
C7 .025(4) .043(4) .049(6) -.002(4) .000(4) .009(4)
C8 .026(4) .036(3) .036(4) -.003(3) .003(4) .013(4)
C9 .028(4) .033(4) .042(5) -.001(3) .004(4) .004(4)
C10 .034(4) .029(3) .038(4) -.004(4) .003(4) .000(4)
C11 .034(4) .031(3) .056(5) -.003(3) -.003(5) .001(4)
C12 .029(5) .035(4) .065(6) .003(4) -.004(5) .006(4)
C13 .023(4) .035(3) .036(4) -.006(4) -.003(3) .006(4)
C14 .032(4) .027(3) .035(4) .000(4) .000(4) -.005(3)
C15 .038(5) .041(4) .052(5) .003(4) -.011(4) .008(3)
C16 .035(5) .039(4) .053(5) -.011(4) -.003(5) -.005(4)
C17 .036(4) .032(4) .032(4) -.007(4) .001(5) -.007(3)
C18 .057(6) .044(4) .045(5) .002(5) .010(4) -.005(4)
C19 .061(5) .052(5) .037(5) .004(4) .008(4) .003(4)
C20 .060(6) .026(4) .035(5) -.005(4) .000(5) -.003(3)
C21 .056(6) .036(4) .064(6) .005(4) .014(5) -.003(4)
C22 .052(5) .025(4) .055(5) -.006(4) .005(5) -.002(4)
C23 .052(6) .034(4) .067(6) .001(4) -.009(5) .000(4)
C24 .050(6) .027(4) .063(6) .002(4) -.005(5) -.008(4)
C25 .079(8) .074(6) .064(6) -.011(6) -.028(6) -.006(6)
O1 .044(3) .055(3) .060(4) -.004(3) .022(3) -.003(3)
O2 .066(4) .052(3) .067(4) -.017(4) -.012(4) .027(3)
O3 .065(5) .063(4) .049(4) .002(3) -.014(3) .021(3)

loop_
_atom_site_label
_atom_site_fract_x
_atom_site_fract_y
_atom_site_fract_z
_atom_site_U_iso_or_equiv
_atom_site_thermal_displace_type
_atom_site_calc_flag
_atom_site_refinement_flags
_atom_site_occupancy
_atom_site_disorder_group
_atom_site_type_symbol
Br .14733(13) .63445(5) .65591(6) .0691(3) Uani d . 1 . Br
C1 .0448(10) .8285(4) .6788(4) .044(2) Uani d . 1 . C
H11 .0291 .7881 .7161 .055(4) Uiso calc R 1 . H
H12 -.0463 .8688 .6849 .055(4) Uiso calc R 1 . H
C2 .0198(9) .7882(4) .6063(5) .046(2) Uani d . 1 . C
H21 -.0913 .7598 .6059 .055(4) Uiso calc R 1 . H
H22 .0163 .8293 .5690 .055(4) Uiso calc R 1 . H
C3 .1657(12) .7291(4) .5901(4) .048(2) Uani d . 1 . C
H31 .1523 .7100 .5404 .055(4) Uiso calc R 1 . H
C4 .3402(11) .7681(4) .5973(4) .043(2) Uani d . 1 . C
H41 .3535 .8078 .5593 .055(4) Uiso calc R 1 . H
H42 .4300 .7273 .5907 .055(4) Uiso calc R 1 . H
C5 .3692(10) .8099(4) .6703(4) .039(2) Uani d . 1 . C
H51 .3658 .7671 .7068 .055(4) Uiso calc R 1 . H
C6 .5525(9) .8486(4) .6755(4) .047(2) Uani d . 1 . C
H61 .5793 .8584 .7258 .055(4) Uiso calc R 1 . H
H62 .6382 .8104 .6573 .055(4) Uiso calc R 1 . H
C7 .5704(10) .9275(4) .6344(4) .039(2) Uani d . 1 . C
H71 .6836 .9519 .6466 .055(4) Uiso calc R 1 . H
C8 .4260(8) .9860(4) .6568(4) .033(2) Uani d . 1 . C
H81 .4391 .9958 .7086 .055(4) Uiso calc R 1 . H
C9 .2438(9) .9489(4) .6450(4) .034(2) Uani d . 1 . C
H91 .2389 .9327 .5942 .055(4) Uiso calc R 1 . H
C10 .2225(9) .8694(4) .6900(4) .034(2) Uani d . 1 . C
C11 .0938(8) 1.0089(3) .6562(4) .040(2) Uani d . 1 . C
H111 -.0129 .9855 .6371 .055(4) Uiso calc R 1 . H
H112 .0769 1.0168 .7075 .055(4) Uiso calc R 1 . H
C12 .1232(10) 1.0917(4) .6207(4) .043(2) Uani d . 1 . C
H121 .1177 1.0856 .5688 .055(4) Uiso calc R 1 . H
H122 .0303 1.1282 .6352 .055(4) Uiso calc R 1 . H
C13 .2983(8) 1.1281(4) .6412(3) .031(2) Uani d . 1 . C
C14 .4389(9) 1.0672(4) .6193(4) .031(2) Uani d . 1 . C
H141 .4225 1.0568 .5678 .055(4) Uiso calc R 1 . H
C15 .6122(9) 1.1128(4) .6268(4) .044(2) Uani d . 1 . C
H151 .6982 1.0928 .5927 .055(4) Uiso calc R 1 . H
H152 .6589 1.1078 .6751 .055(4) Uiso calc R 1 . H
C16 .5611(10) 1.2019(4) .6098(4) .042(2) Uani d . 1 . C
H161 .5937 1.2370 .6495 .055(4) Uiso calc R 1 . H
H162 .6203 1.2204 .5667 .055(4) Uiso calc R 1 . H
C17 .3611(10) 1.2031(4) .5987(4) .033(2) Uani d . 1 . C
H171 .3397 1.1920 .5477 .055(4) Uiso calc R 1 . H
C18 .3033(10) 1.1468(4) .7229(3) .049(2) Uani d . 1 . C
H181 .4146 1.1699 .7351 .055(4) Uiso calc R 1 . H
H182 .2864 1.0977 .7496 .055(4) Uiso calc R 1 . H
H183 .2118 1.1844 .7346 .055(4) Uiso calc R 1 . H
C19 .2311(10) .8881(4) .7720(3) .050(2) Uani d . 1 . C
H191 .3401 .9143 .7830 .055(4) Uiso calc R 1 . H
H192 .2228 .8385 .7987 .055(4) Uiso calc R 1 . H
H193 .1359 .9230 .7850 .055(4) Uiso calc R 1 . H
C20 .2786(11) 1.2869(4) .6154(4) .040(2) Uani d . 1 . C
H201 .2982 1.2985 .6666 .055(4) Uiso calc R 1 . H
C21 .0806(10) 1.2873(4) .6023(5) .052(2) Uani d . 1 . C
H211 .0268 1.2452 .6303 .055(4) Uiso calc R 1 . H
H212 .0578 1.2781 .5521 .055(4) Uiso calc R 1 . H
H213 .0330 1.3387 .6162 .055(4) Uiso calc R 1 . H
C22 .3696(11) 1.3523(3) .5721(4) .044(2) Uani d . 1 . C
H221 .3521 1.3415 .5213 .055(4) Uiso calc R 1 . H
H222 .4943 1.3496 .5816 .055(4) Uiso calc R 1 . H
C23 .3055(10) 1.4383(4) .5887(4) .051(2) Uani d . 1 . C
H231 .1891 1.4452 .5687 .055(4) Uiso calc R 1 . H
H232 .2974 1.4451 .6404 .055(4) Uiso calc R 1 . H
C24 .4218(11) 1.5018(4) .5590(5) .046(2) Uani d . 1 . C
C25 .6982(11) 1.5633(5) .5753(4) .072(3) Uani d . 1 . C
H251 .7956 1.5618 .6080 .055(4) Uiso calc R 1 . H
H252 .6498 1.6169 .5744 .055(4) Uiso calc R 1 . H
H253 .7372 1.5488 .5279 .055(4) Uiso calc R 1 . H
O1 .5659(7) .9138(3) .5588(3) .0533(15) Uani d . 1 . O
H1 .6608 .9259 .5411 .055(4) Uiso calc R 1 . H
O2 .5676(8) 1.5074(3) .5986(3) .062(2) Uani d . 1 . O
O3 .3988(7) 1.5419(3) .5067(3) .059(2) Uani d . 1 . O

loop_
_atom_type_symbol
_atom_type_description
_atom_type_scat_dispersion_real
_atom_type_scat_dispersion_imag
_atom_type_scat_source
C C 0.0033 0.0016 'International Tables Vol C Tables 4.2.6.8 and 6.1.1.4'
H H 0.0000 0.0000 'International Tables Vol C Tables 4.2.6.8 and 6.1.1.4'
O O 0.0106 0.0060 'International Tables Vol C Tables 4.2.6.8 and 6.1.1.4'
Br Br -0.2901 2.4595 'International Tables Vol C Tables 4.2.6.8 and 6.1.1.4'

loop_
_geom_angle_atom_site_label_1
_geom_angle_atom_site_label_2
_geom_angle_atom_site_label_3
_geom_angle
_geom_angle_publ_flag
C2 C1 C10 115.2(6) yes
C2 C1 H11 108.5 ?
C10 C1 H11 108.5 ?
C2 C1 H12 108.5 ?
C10 C1 H12 108.5 ?
H11 C1 H12 107.5 ?
C3 C2 C1 111.6(7) yes
C3 C2 H21 109.3 ?
C1 C2 H21 109.3 ?
C3 C2 H22 109.3 ?
C1 C2 H22 109.3 ?
H21 C2 H22 108.0 ?
C4 C3 C2 111.3(6) yes
C4 C3 Br 110.4(6) yes
C2 C3 Br 109.5(5) yes
C4 C3 H31 108.5 ?
C2 C3 H31 108.5 ?
Br C3 H31 108.5 ?
C3 C4 C5 113.8(7) yes
C3 C4 H41 108.8 ?
C5 C4 H41 108.8 ?
C3 C4 H42 108.8 ?
C5 C4 H42 108.8 ?
H41 C4 H42 107.7 ?
C10 C5 C4 113.1(7) yes
C10 C5 C6 112.5(5) yes
C4 C5 C6 111.9(7) yes
C10 C5 H51 106.3 ?
C4 C5 H51 106.3 ?
C6 C5 H51 106.3 ?
C7 C6 C5 114.0(6) ?
C7 C6 H61 108.8 ?
C5 C6 H61 108.8 ?
C7 C6 H62 108.8 ?
C5 C6 H62 108.8 ?
H61 C6 H62 107.7 ?
O1 C7 C6 110.9(6) ?
O1 C7 C8 110.7(6) ?
C6 C7 C8 110.0(6) ?
O1 C7 H71 108.4 ?
C6 C7 H71 108.4 ?
C8 C7 H71 108.4 ?
C14 C8 C7 112.9(6) ?
C14 C8 C9 110.3(6) ?
C7 C8 C9 111.3(5) ?
C14 C8 H81 107.3 ?
C7 C8 H81 107.3 ?
C9 C8 H81 107.3 ?
C11 C9 C8 113.6(5) ?
C11 C9 C10 113.2(6) ?
C8 C9 C10 110.7(6) ?
C11 C9 H91 106.3 ?
C8 C9 H91 106.3 ?
C10 C9 H91 106.3 ?
C1 C10 C5 109.4(6) ?
C1 C10 C19 104.9(6) ?
C5 C10 C19 109.2(6) ?
C1 C10 C9 113.0(6) ?
C5 C10 C9 109.6(5) ?
C19 C10 C9 110.6(6) ?
C12 C11 C9 114.2(6) ?
C12 C11 H111 108.7 ?
C9 C11 H111 108.7 ?
C12 C11 H112 108.7 ?
C9 C11 H112 108.7 ?
H111 C11 H112 107.6 ?
C13 C12 C11 112.1(6) ?
C13 C12 H121 109.2 ?
C11 C12 H121 109.2 ?
C13 C12 H122 109.2 ?
C11 C12 H122 109.2 ?
H121 C12 H122 107.9 ?
C12 C13 C14 107.0(6) ?
C12 C13 C17 117.7(6) ?
C14 C13 C17 100.1(5) ?
C12 C13 C18 110.3(6) ?
C14 C13 C18 112.0(6) ?
C17 C13 C18 109.4(6) ?
C8 C14 C13 114.6(6) ?
C8 C14 C15 116.8(6) ?
C13 C14 C15 105.1(5) ?
C8 C14 H141 106.6 ?
C13 C14 H141 106.6 ?
C15 C14 H141 106.6 ?
C14 C15 C16 103.3(6) ?
C14 C15 H151 111.1 ?
C16 C15 H151 111.1 ?
C14 C15 H152 111.1 ?
C16 C15 H152 111.1 ?
H151 C15 H152 109.1 ?
C17 C16 C15 106.8(6) ?
C17 C16 H161 110.4 ?
C15 C16 H161 110.4 ?
C17 C16 H162 110.4 ?
C15 C16 H162 110.4 ?
H161 C16 H162 108.6 ?
C16 C17 C13 103.2(6) ?
C16 C17 C20 112.8(6) ?
C13 C17 C20 119.2(6) ?
C16 C17 H171 107.0 ?
C13 C17 H171 107.0 ?
C20 C17 H171 107.0 ?
C13 C18 H181 109.5 ?
C13 C18 H182 109.5 ?
H181 C18 H182 109.5 ?
C13 C18 H183 109.5 ?
H181 C18 H183 109.5 ?
H182 C18 H183 109.5 ?
C10 C19 H191 109.5 ?
C10 C19 H192 109.5 ?
H191 C19 H192 109.5 ?
C10 C19 H193 109.5 ?
H191 C19 H193 109.5 ?
H192 C19 H193 109.5 ?
C22 C20 C21 111.4(7) ?
C22 C20 C17 110.1(6) ?
C21 C20 C17 111.8(6) ?
C22 C20 H201 107.8 ?
C21 C20 H201 107.8 ?
C17 C20 H201 107.8 ?
C20 C21 H211 109.5 ?
C20 C21 H212 109.5 ?
H211 C21 H212 109.5 ?
C20 C21 H213 109.5 ?
H211 C21 H213 109.5 ?
H212 C21 H213 109.5 ?
C20 C22 C23 114.1(6) ?
C20 C22 H221 108.7 ?
C23 C22 H221 108.7 ?
C20 C22 H222 108.7 ?
C23 C22 H222 108.7 ?
H221 C22 H222 107.6 ?
C24 C23 C22 113.0(6) ?
C24 C23 H231 109.0 ?
C22 C23 H231 109.0 ?
C24 C23 H232 109.0 ?
C22 C23 H232 109.0 ?
H231 C23 H232 107.8 ?
O3 C24 O2 122.2(8) ?
O3 C24 C23 127.6(8) ?
O2 C24 C23 110.1(7) ?
O2 C25 H251 109.5 ?
O2 C25 H252 109.5 ?
H251 C25 H252 109.5 ?
O2 C25 H253 109.5 ?
H251 C25 H253 109.5 ?
H252 C25 H253 109.5 ?
C7 O1 H1 109.5 ?
C24 O2 C25 117.4(6) ?

loop_
_geom_bond_atom_site_label_1
_geom_bond_atom_site_label_2
_geom_bond_site_symmetry_2
_geom_bond_distance
_geom_bond_publ_flag
Br C3 . 1.990(7) yes
C1 C2 . 1.513(10) yes
C1 C10 . 1.531(9) yes
C1 H11 . .97 ?
C1 H12 . .97 ?
C2 C3 . 1.513(10) yes
C2 H21 . .97 ?
C2 H22 . .97 ?
C3 C4 . 1.487(11) yes
C3 H31 . .98 ?
C4 C5 . 1.538(9) yes
C4 H41 . .97 ?
C4 H42 . .97 ?
C5 C10 . 1.535(9) yes
C5 C6 . 1.542(10) ?
C5 H51 . .98 ?
C6 C7 . 1.519(9) ?
C6 H61 . .97 ?
C6 H62 . .97 ?
C7 O1 . 1.422(8) ?
C7 C8 . 1.525(9) ?
C7 H71 . .98 ?
C8 C14 . 1.515(8) ?
C8 C9 . 1.537(8) ?
C8 H81 . .98 ?
C9 C11 . 1.530(8) ?
C9 C10 . 1.565(9) ?
C9 H91 . .98 ?
C10 C19 . 1.557(9) ?
C11 C12 . 1.536(8) ?
C11 H111 . .97 ?
C11 H112 . .97 ?
C12 C13 . 1.516(9) ?
C12 H121 . .97 ?
C12 H122 . .97 ?
C13 C14 . 1.528(8) ?
C13 C17 . 1.546(9) ?
C13 C18 . 1.548(9) ?
C14 C15 . 1.530(9) ?
C14 H141 . .98 ?
C15 C16 . 1.556(9) ?
C15 H151 . .97 ?
C15 H152 . .97 ?
C16 C17 . 1.542(10) ?
C16 H161 . .97 ?
C16 H162 . .97 ?
C17 C20 . 1.554(9) ?
C17 H171 . .98 ?
C18 H181 . .96 ?
C18 H182 . .96 ?
C18 H183 . .96 ?
C19 H191 . .96 ?
C19 H192 . .96 ?
C19 H193 . .96 ?
C20 C22 . 1.516(9) ?
C20 C21 . 1.533(10) ?
C20 H201 . .98 ?
C21 H211 . .96 ?
C21 H212 . .96 ?
C21 H213 . .96 ?
C22 C23 . 1.535(8) ?
C22 H221 . .97 ?
C22 H222 . .97 ?
C23 C24 . 1.481(10) ?
C23 H231 . .97 ?
C23 H232 . .97 ?
C24 O3 . 1.189(9) ?
C24 O2 . 1.338(9) ?
C25 O2 . 1.428(9) ?
C25 H251 . .96 ?
C25 H252 . .96 ?
C25 H253 . .96 ?
O1 H1 . .82 ?

loop_
_geom_torsion_atom_site_label_1
_geom_torsion_atom_site_label_2
_geom_torsion_atom_site_label_3
_geom_torsion_atom_site_label_4
_geom_torsion
_geom_torsion_publ_flag
C10 C1 C2 C3 53.7(8) yes
C1 C2 C3 C4 -53.3(8) yes
C1 C2 C3 Br 69.0(7) ?
C2 C3 C4 C5 53.6(9) yes
Br C3 C4 C5 -68.2(7) yes
C3 C4 C5 C10 -52.4(8) yes
C3 C4 C5 C6 179.4(6) ?
C10 C5 C6 C7 -51.9(8) ?
C4 C5 C6 C7 76.7(7) ?
C5 C6 C7 O1 -69.8(8) ?
C5 C6 C7 C8 53.0(8) ?
O1 C7 C8 C14 -58.7(8) ?
C6 C7 C8 C14 178.3(6) ?
O1 C7 C8 C9 66.0(8) ?
C6 C7 C8 C9 -56.9(8) ?
C14 C8 C9 C11 -45.5(9) ?
C7 C8 C9 C11 -171.7(6) ?
C14 C8 C9 C10 -174.1(6) ?
C7 C8 C9 C10 59.7(8) ?
C2 C1 C10 C5 -50.5(8) yes
C2 C1 C10 C19 -167.5(6) ?
C2 C1 C10 C9 71.9(8) ?
C4 C5 C10 C1 48.3(7) yes
C6 C5 C10 C1 176.3(6) ?
C4 C5 C10 C19 162.7(6) ?
C6 C5 C10 C19 -69.3(7) ?
C4 C5 C10 C9 -76.0(7) ?
C6 C5 C10 C9 51.9(8) ?
C11 C9 C10 C1 52.7(8) ?
C8 C9 C10 C1 -178.5(6) ?
C11 C9 C10 C5 175.0(6) ?
C8 C9 C10 C5 -56.2(8) ?
C11 C9 C10 C19 -64.6(8) ?
C8 C9 C10 C19 64.2(8) ?
C8 C9 C11 C12 45.0(10) ?
C10 C9 C11 C12 172.3(6) ?
C9 C11 C12 C13 -51.8(9) ?
C11 C12 C13 C14 57.2(7) ?
C11 C12 C13 C17 168.7(6) ?
C11 C12 C13 C18 -64.8(8) ?
C7 C8 C14 C13 -179.0(6) ?
C9 C8 C14 C13 55.7(8) ?
C7 C8 C14 C15 -55.5(9) ?
C9 C8 C14 C15 179.2(6) ?
C12 C13 C14 C8 -61.4(7) ?
C17 C13 C14 C8 175.4(6) ?
C18 C13 C14 C8 59.5(8) ?
C12 C13 C14 C15 169.0(6) ?
C17 C13 C14 C15 45.8(6) ?
C18 C13 C14 C15 -70.1(7) ?
C8 C14 C15 C16 -159.1(6) ?
C13 C14 C15 C16 -30.8(7) ?
C14 C15 C16 C17 3.7(8) ?
C15 C16 C17 C13 24.2(7) ?
C15 C16 C17 C20 154.1(6) ?
C12 C13 C17 C16 -157.5(6) ?
C14 C13 C17 C16 -42.2(6) ?
C18 C13 C17 C16 75.6(7) ?
C12 C13 C17 C20 76.6(8) ?
C14 C13 C17 C20 -168.1(6) ?
C18 C13 C17 C20 -50.3(8) ?
C16 C17 C20 C22 54.1(8) ?
C13 C17 C20 C22 175.4(6) ?
C16 C17 C20 C21 178.6(7) ?
C13 C17 C20 C21 -60.2(9) ?
C21 C20 C22 C23 59.2(9) ?
C17 C20 C22 C23 -176.2(7) ?
C20 C22 C23 C24 166.8(7) ?
C22 C23 C24 O3 103.0(9) ?
C22 C23 C24 O2 -74.8(9) ?
O3 C24 O2 C25 -0.8(11) ?
C23 C24 O2 C25 177.1(6) ?

loop_
_cod_related_entry_id
_cod_related_entry_database
_cod_related_entry_code
1 ChemSpider 21186172
